data_7213419
loop_
_publ_author_name
'Ram, Vishnu J.'
'Nath, Mahendra'
'Srivastava, Pratibha'
'Sarkhel, Sanjay'
'Maulik, Prakas R.'

_publ_section_title
;
 A facile access to the synthesis of functionalised unsymmetrical biaryls
 from 2H-pyran-2-ones through carbanion induced C--C bond
 formation&#x200A;&#x2020;
;
_journal_issue 22
_journal_name_full 'Journal of the Chemical Society, Perkin Transactions 1'
_journal_page_first 3719
_journal_paper_doi 10.1039/b005572g
_journal_year 2000
_chemical_formula_sum 'C16 H13 N O2 S'
_chemical_formula_weight 283.33
_chemical_name_systematic ?
_space_group_IT_number 9
_symmetry_space_group_name_Hall 'C -2yc'
_symmetry_space_group_name_H-M 'C 1 c 1'
_atom_sites_solution_hydrogens geom
_atom_sites_solution_primary direct
_atom_sites_solution_secondary difmap
_audit_creation_method SHELXL
_cell_angle_alpha 90.00
_cell_angle_beta 98.352(10)
_cell_angle_gamma 90.00
_cell_formula_units_Z 4
_cell_length_a 11.2827(10)
_cell_length_b 13.2262(10)
_cell_length_c 9.2390(10)
_cell_measurement_temperature 293(2)
_cell_volume 1364.1(2)
_computing_structure_refinement 'SHELXL-93 (Sheldrick, 1993)'
_computing_structure_solution 'SHELXS-86 (Sheldrick, 1990)'
_diffrn_ambient_temperature 293(2)
_diffrn_radiation_monochromator graphite
_diffrn_radiation_source 'fine-focus sealed tube'
_diffrn_radiation_type MoK\a
_diffrn_radiation_wavelength 0.71073
_diffrn_reflns_av_R_equivalents 0.0000
_diffrn_reflns_av_sigmaI/netI 0.0099
_diffrn_reflns_limit_h_max 13
_diffrn_reflns_limit_h_min 0
_diffrn_reflns_limit_k_max 15
_diffrn_reflns_limit_k_min 0
_diffrn_reflns_limit_l_max 10
_diffrn_reflns_limit_l_min -10
_diffrn_reflns_number 1272
_diffrn_reflns_theta_max 24.97
_diffrn_reflns_theta_min 2.39
_exptl_absorpt_coefficient_mu 0.237
_exptl_crystal_density_diffrn 1.380
_exptl_crystal_F_000 592
_refine_diff_density_max 0.180
_refine_diff_density_min -0.317
_refine_diff_density_rms 0.048
_refine_ls_abs_structure_details 'Flack H D (1983), Acta Cryst. A39, 876-881'
_refine_ls_abs_structure_Flack 1.19(23)
_refine_ls_extinction_coef 0.0058(21)
_refine_ls_extinction_expression Fc^*^=kFc[1+0.001xFc^2^\l^3^/sin(2\q)]^-1/4^
_refine_ls_extinction_method SHELXL
_refine_ls_goodness_of_fit_all 1.105
_refine_ls_goodness_of_fit_obs 1.083
_refine_ls_matrix_type full
_refine_ls_number_parameters 183
_refine_ls_number_reflns 1272
_refine_ls_number_restraints 2
_refine_ls_restrained_S_all 1.104
_refine_ls_restrained_S_obs 1.082
_refine_ls_R_factor_all 0.0402
_refine_ls_R_factor_obs 0.0386
_refine_ls_shift/esd_max 0.000
_refine_ls_shift/esd_mean 0.000
_refine_ls_structure_factor_coef Fsqd
_refine_ls_weighting_details 'w=1/[\s^2^(Fo^2^)+(0.0843P)^2^+0.4161P] where P=(Fo^2^+2Fc^2^)/3'
_refine_ls_weighting_scheme calc
_refine_ls_wR_factor_all 0.1119
_refine_ls_wR_factor_obs 0.1075
_reflns_number_observed 1228
_reflns_number_total 1272
_reflns_observed_criterion >2sigma(I)
_cod_data_source_file b005572gsup1.cif
_cod_data_source_block b005572g
_cod_depositor_comments
;
The following automatic conversions were performed:

'_refine_ls_weighting_scheme' value 'calc
w=1/[\s^2^(Fo^2^)+(0.0843P)^2^+0.4161P] where P=(Fo^2^+2Fc^2^)/3' was
changed to 'calc'. New tag '_refine_ls_weighting_details' was
created. The value of the new tag was set to
'w=1/[\s^2^(Fo^2^)+(0.0843P)^2^+0.4161P] where P=(Fo^2^+2Fc^2^)/3'.

Automatic conversion script
Id: cif_fix_values 3143 2015-03-26 13:38:13Z robertas 
;
_cod_database_code 7213419

loop_
_symmetry_equiv_pos_as_xyz
'x, y, z'
'x, -y, z+1/2'
'x+1/2, y+1/2, z'
'x+1/2, -y+1/2, z+1/2'

loop_
_atom_site_aniso_label
_atom_site_aniso_U_11
_atom_site_aniso_U_22
_atom_site_aniso_U_33
_atom_site_aniso_U_23
_atom_site_aniso_U_13
_atom_site_aniso_U_12
C1 0.032(2) 0.051(2) 0.046(2) 0.0084(14) 0.0089(13) -0.0051(13)
C2 0.032(2) 0.049(2) 0.045(2) 0.0008(13) 0.0108(13) -0.0064(13)
C3 0.035(2) 0.048(2) 0.047(2) -0.0033(14) 0.0145(13) -0.0034(13)
C4 0.036(2) 0.041(2) 0.045(2) 0.0026(12) 0.0113(13) 0.0035(13)
C5 0.0305(15) 0.040(2) 0.044(2) 0.0033(13) 0.0127(12) -0.0026(12)
C6 0.039(2) 0.040(2) 0.047(2) 0.0037(13) 0.0102(14) -0.0022(13)
C7 0.058(2) 0.064(2) 0.087(3) 0.018(2) 0.006(2) 0.015(2)
C8 0.044(2) 0.065(2) 0.047(2) -0.001(2) 0.011(2) -0.010(2)
C9 0.057(2) 0.053(2) 0.069(2) -0.017(2) 0.011(2) 0.001(2)
C10 0.052(2) 0.063(2) 0.043(2) -0.0021(15) 0.004(2) -0.004(2)
C1' 0.0326(14) 0.0353(15) 0.041(2) 0.0010(12) 0.0122(12) 0.0004(12)
C2' 0.038(2) 0.0338(14) 0.048(2) 0.0009(13) 0.0119(13) -0.0049(12)
C3' 0.038(2) 0.042(2) 0.039(2) 0.0015(12) 0.0116(12) 0.0021(13)
C4' 0.037(2) 0.043(2) 0.045(2) -0.0073(13) 0.0128(13) 0.0036(13)
C5' 0.045(2) 0.0372(15) 0.057(2) -0.0046(14) 0.0126(14) -0.0053(14)
C6' 0.043(2) 0.037(2) 0.050(2) 0.0045(13) 0.0159(13) -0.0060(13)
O1 0.074(2) 0.0485(13) 0.0431(13) 0.0052(10) 0.0034(12) -0.0081(12)
O2 0.066(2) 0.0511(14) 0.0515(14) -0.0085(11) 0.0021(12) -0.0022(13)
S1 0.0678(6) 0.0611(6) 0.0581(5) 0.0167(4) -0.0037(4) -0.0049(5)
N1 0.076(2) 0.095(3) 0.049(2) -0.006(2) 0.007(2) -0.011(2)

loop_
_atom_site_label
_atom_site_type_symbol
_atom_site_fract_x
_atom_site_fract_y
_atom_site_fract_z
_atom_site_U_iso_or_equiv
_atom_site_thermal_displace_type
_atom_site_occupancy
_atom_site_calc_flag
_atom_site_refinement_flags
C1 C -0.0757(3) 0.1756(3) 0.0313(4) 0.0427(7) Uani 1 d .
C2 C -0.0852(3) 0.2761(3) 0.0755(4) 0.0417(7) Uani 1 d .
C3 C -0.1422(3) 0.3493(3) -0.0210(4) 0.0426(7) Uani 1 d .
C4 C -0.1900(3) 0.3196(3) -0.1599(4) 0.0404(7) Uani 1 d .
H4 H -0.2287(3) 0.3674(3) -0.2240(4) 0.048 Uiso 1 calc R
C5 C -0.1823(3) 0.2200(2) -0.2075(3) 0.0373(7) Uani 1 d .
C6 C -0.1238(3) 0.1486(3) -0.1107(4) 0.0418(7) Uani 1 d .
H6 H -0.1170(3) 0.0823(3) -0.1417(4) 0.050 Uiso 1 calc R
C7 C 0.0120(4) -0.0211(3) 0.0559(6) 0.0703(12) Uani 1 d .
H7A H 0.0508(4) -0.0728(3) 0.1188(6) 0.105 Uiso 1 calc R
H7B H 0.0597(4) -0.0059(3) -0.0193(6) 0.105 Uiso 1 calc R
H7C H -0.0655(4) -0.0444(3) 0.0121(6) 0.105 Uiso 1 calc R
C8 C -0.0381(3) 0.3061(3) 0.2225(4) 0.0515(9) Uani 1 d .
C9 C -0.1520(4) 0.4565(3) 0.0282(5) 0.0597(10) Uani 1 d .
H9A H -0.1137(4) 0.4631(3) 0.1276(5) 0.090 Uiso 1 calc R
H9B H -0.2349(4) 0.4747(3) 0.0221(5) 0.090 Uiso 1 calc R
H9C H -0.1135(4) 0.5005(3) -0.0334(5) 0.090 Uiso 1 calc R
C10 C -0.3837(4) 0.2188(3) -0.8419(4) 0.0531(8) Uani 1 d .
H10A H -0.4613(4) 0.2477(3) -0.8789(4) 0.064 Uiso 1 calc R
H10B H -0.3392(4) 0.2103(3) -0.9234(4) 0.064 Uiso 1 calc R
C1' C -0.2377(3) 0.1898(2) -0.3574(3) 0.0357(6) Uani 1 d .
C2' C -0.2457(3) 0.2599(2) -0.4726(4) 0.0392(7) Uani 1 d .
H2' H -0.2141(3) 0.3247(2) -0.4582(4) 0.047 Uiso 1 calc R
C3' C -0.3017(3) 0.2295(2) -0.6071(3) 0.0391(7) Uani 1 d .
C4' C -0.3479(3) 0.1330(3) -0.6316(4) 0.0410(7) Uani 1 d .
C5' C -0.3394(3) 0.0628(3) -0.5224(4) 0.0459(7) Uani 1 d .
H5' H -0.3693(3) -0.0024(3) -0.5394(4) 0.055 Uiso 1 calc R
C6' C -0.2843(3) 0.0927(2) -0.3845(4) 0.0428(7) Uani 1 d .
H6' H -0.2782(3) 0.0465(2) -0.3079(4) 0.051 Uiso 1 calc R
O1 O -0.3197(3) 0.2846(2) -0.7344(3) 0.0558(7) Uani 1 d .
O2 O -0.3990(3) 0.1236(2) -0.7754(3) 0.0568(7) Uani 1 d .
S1 S -0.0044(2) 0.08978(8) 0.16029(12) 0.0636(3) Uani 1 d .
N1 N -0.0032(4) 0.3316(4) 0.3394(4) 0.0736(10) Uani 1 d .

loop_
_atom_type_symbol
_atom_type_description
_atom_type_scat_dispersion_real
_atom_type_scat_dispersion_imag
_atom_type_scat_source
C C 0.0033 0.0016 'International Tables Vol C Tables 4.2.6.8 and 6.1.1.4'
H H 0.0000 0.0000 'International Tables Vol C Tables 4.2.6.8 and 6.1.1.4'
N N 0.0061 0.0033 'International Tables Vol C Tables 4.2.6.8 and 6.1.1.4'
S S 0.1246 0.1234 'International Tables Vol C Tables 4.2.6.8 and 6.1.1.4'
O O 0.0106 0.0060 'International Tables Vol C Tables 4.2.6.8 and 6.1.1.4'

loop_
_geom_angle_atom_site_label_1
_geom_angle_atom_site_label_2
_geom_angle_atom_site_label_3
_geom_angle
C6 C1 C2 118.9(3)
C6 C1 S1 123.5(3)
C2 C1 S1 117.6(3)
C1 C2 C3 121.1(3)
C1 C2 C8 120.2(3)
C3 C2 C8 118.7(3)
C4 C3 C2 118.5(3)
C4 C3 C9 121.1(3)
C2 C3 C9 120.4(3)
C3 C4 C5 122.0(3)
C4 C5 C6 118.8(3)
C4 C5 C1' 120.6(3)
C6 C5 C1' 120.6(3)
C1 C6 C5 120.9(3)
N1 C8 C2 178.2(5)
O2 C10 O1 108.5(3)
C6' C1' C2' 119.4(3)
C6' C1' C5 120.6(3)
C2' C1' C5 120.0(3)
C3' C2' C1' 117.6(3)
C2' C3' O1 127.7(3)
C2' C3' C4' 122.2(3)
O1 C3' C4' 110.1(3)
C5' C4' O2 128.8(3)
C5' C4' C3' 121.5(3)
O2 C4' C3' 109.7(3)
C4' C5' C6' 117.2(3)
C5' C6' C1' 122.1(3)
C3' O1 C10 105.5(3)
C4' O2 C10 106.1(3)
C1 S1 C7 103.8(2)

loop_
_geom_bond_atom_site_label_1
_geom_bond_atom_site_label_2
_geom_bond_distance
C1 C6 1.392(5)
C1 C2 1.399(5)
C1 S1 1.754(3)
C2 C3 1.407(5)
C2 C8 1.441(5)
C3 C4 1.375(5)
C3 C9 1.499(5)
C4 C5 1.395(5)
C5 C6 1.398(5)
C5 C1' 1.489(4)
C7 S1 1.779(5)
C8 N1 1.145(6)
C10 O2 1.422(5)
C10 O1 1.435(5)
C1' C6' 1.397(4)
C1' C2' 1.405(4)
C2' C3' 1.370(5)
C3' O1 1.374(4)
C3' C4' 1.385(5)
C4' C5' 1.365(5)
C4' O2 1.375(4)
C5' C6' 1.391(5)

loop_
_geom_torsion_atom_site_label_1
_geom_torsion_atom_site_label_2
_geom_torsion_atom_site_label_3
_geom_torsion_atom_site_label_4
_geom_torsion
C6 C1 C2 C3 0.0(4)
S1 C1 C2 C3 -179.3(2)
C6 C1 C2 C8 178.9(3)
S1 C1 C2 C8 -0.4(4)
C1 C2 C3 C4 0.8(4)
C8 C2 C3 C4 -178.1(3)
C1 C2 C3 C9 179.8(3)
C8 C2 C3 C9 0.8(5)
C2 C3 C4 C5 -0.7(4)
C9 C3 C4 C5 -179.7(3)
C3 C4 C5 C6 -0.2(4)
C3 C4 C5 C1' 178.5(3)
C2 C1 C6 C5 -0.9(4)
S1 C1 C6 C5 178.4(2)
C4 C5 C6 C1 1.0(4)
C1' C5 C6 C1 -177.7(3)
C1 C2 C8 N1 -142.7(139)
C3 C2 C8 N1 36.3(141)
C4 C5 C1' C6' -147.8(3)
C6 C5 C1' C6' 30.9(4)
C4 C5 C1' C2' 30.9(4)
C6 C5 C1' C2' -150.4(3)
C6' C1' C2' C3' 1.3(4)
C5 C1' C2' C3' -177.5(3)
C1' C2' C3' O1 -180.0(3)
C1' C2' C3' C4' -0.9(5)
C2' C3' C4' C5' -0.3(5)
O1 C3' C4' C5' 178.9(3)
C2' C3' C4' O2 179.8(3)
O1 C3' C4' O2 -0.9(4)
O2 C4' C5' C6' -179.1(3)
C3' C4' C5' C6' 1.1(5)
C4' C5' C6' C1' -0.7(5)
C2' C1' C6' C5' -0.5(5)
C5 C1' C6' C5' 178.3(3)
C2' C3' O1 C10 -179.2(3)
C4' C3' O1 C10 1.7(4)
O2 C10 O1 C3' -1.8(4)
C5' C4' O2 C10 179.9(3)
C3' C4' O2 C10 -0.2(4)
O1 C10 O2 C4' 1.3(4)
C6 C1 S1 C7 10.2(4)
C2 C1 S1 C7 -170.5(3)
